data_7245910
loop_
_publ_author_name
'Park, Hee Sun'
'Lee, Jae-Chang'
'Jung, Myung-Hwa'
'Lee, Yong-Min'
'Nam, Wonwoo'
'Hur, Nam Hwi'

_publ_section_title
;
 A mixed-valence copper chloride coordination polymer composed of
 one-dimensional cationic and anionic substructures
;
_journal_name_full CrystEngComm
_journal_paper_doi 10.1039/D2CE01370C
_journal_year 2022
_chemical_formula_moiety 'C4 H12 Cl2 Cu N10, 2(Cl2 Cu)'
_chemical_formula_sum 'C4 H12 Cl6 Cu3 N10'
_chemical_formula_weight 603.56
_space_group_IT_number 2
_space_group_name_Hall '-P 1'
_space_group_name_H-M_alt 'P -1'
_symmetry_cell_setting triclinic
_symmetry_Int_Tables_number 2
_symmetry_space_group_name_Hall '-P 1'
_symmetry_space_group_name_H-M 'P -1'
_atom_sites_solution_hydrogens geom
_atom_sites_solution_primary difmap
_atom_sites_solution_secondary direct
_audit_conform_dict_location ftp://ftp.iucr.org/pub/cif_core.dic
_audit_conform_dict_name cif_core.dic
_audit_conform_dict_version 2.4.5
_audit_creation_date 2022-09-14T09:50:43-00:00
_audit_creation_method 'WinGX routine CIF_UPDATE'
_audit_update_record
;
2022-09-26 deposited with the CCDC.	2022-11-14 downloaded from the CCDC.
;
_cell_angle_alpha 84.5650(10)
_cell_angle_beta 84.9840(10)
_cell_angle_gamma 85.1940(10)
_cell_formula_units_Z 1
_cell_length_a 3.71660(10)
_cell_length_b 7.2862(3)
_cell_length_c 15.1680(5)
_cell_measurement_reflns_used 7421
_cell_measurement_temperature 296(2)
_cell_measurement_theta_max 28.38
_cell_measurement_theta_min 2.71
_cell_measurement_wavelength 0.71076
_cell_volume 406.15(2)
_computing_cell_refinement 'SAINT V8.40B integration software'
_computing_data_collection 'Bruker APEX4 software'
_computing_data_reduction 'Bruker APEX4 software'
_computing_molecular_graphics 'Ortep for Windows (Farrugia, 2012)'
_computing_publication_material 'WinGX publication routines (Farrugia, 2012)'
_computing_structure_refinement 'SHELXL-2018/3 (Sheldrick, 2018)'
_computing_structure_solution 'SHELXT 2018/2 (Sheldrick, 2018)'
_diffrn_ambient_temperature 296(2)
_diffrn_detector 'PHOTON II CPAD detector'
_diffrn_measured_fraction_theta_full 0.998
_diffrn_measured_fraction_theta_max 0.995
_diffrn_measurement_device 'three-circle diffractometer'
_diffrn_measurement_device_type 'Bruker D8 QUEST'
_diffrn_measurement_method '\w and \f scans'
_diffrn_orient_matrix_type 'x-axis to radiation source'
_diffrn_orient_matrix_UB_11 0.169738
_diffrn_orient_matrix_UB_12 -0.002251
_diffrn_orient_matrix_UB_13 -0.054872
_diffrn_orient_matrix_UB_21 -0.022842
_diffrn_orient_matrix_UB_22 0.138209
_diffrn_orient_matrix_UB_23 -0.007614
_diffrn_orient_matrix_UB_31 0.209874
_diffrn_orient_matrix_UB_32 0.003276
_diffrn_orient_matrix_UB_33 0.036678
_diffrn_radiation_monochromator graphite
_diffrn_radiation_type MoK\a
_diffrn_radiation_wavelength 0.71073
_diffrn_reflns_av_R_equivalents 0.0304
_diffrn_reflns_av_unetI/netI 0.0171
_diffrn_reflns_Laue_measured_fraction_full 0.998
_diffrn_reflns_Laue_measured_fraction_max 0.995
_diffrn_reflns_limit_h_max 4
_diffrn_reflns_limit_h_min -4
_diffrn_reflns_limit_k_max 9
_diffrn_reflns_limit_k_min -9
_diffrn_reflns_limit_l_max 20
_diffrn_reflns_limit_l_min -20
_diffrn_reflns_number 16905
_diffrn_reflns_point_group_measured_fraction_full 0.998
_diffrn_reflns_point_group_measured_fraction_max 0.995
_diffrn_reflns_theta_full 25.242
_diffrn_reflns_theta_max 28.435
_diffrn_reflns_theta_min 3.016
_diffrn_source 'sealed x-ray tube'
_exptl_absorpt_coefficient_mu 4.889
_exptl_absorpt_correction_T_max 0.746
_exptl_absorpt_correction_T_min 0.627
_exptl_absorpt_correction_type multi-scan
_exptl_absorpt_process_details
;
        SADABS-2016/2 - Bruker AXS area detector scaling and absorption correcti
;
_exptl_crystal_colour brown
_exptl_crystal_density_diffrn 2.468
_exptl_crystal_density_method 'not measured'
_exptl_crystal_description needle
_exptl_crystal_F_000 295
_exptl_crystal_size_max 0.134
_exptl_crystal_size_mid 0.054
_exptl_crystal_size_min 0.007
_refine_diff_density_max 1.135
_refine_diff_density_min -1.848
_refine_diff_density_rms 0.12
_refine_ls_extinction_method none
_refine_ls_goodness_of_fit_ref 1.101
_refine_ls_hydrogen_treatment constr
_refine_ls_matrix_type full
_refine_ls_number_constraints 0
_refine_ls_number_parameters 106
_refine_ls_number_reflns 2036
_refine_ls_number_restraints 0
_refine_ls_restrained_S_all 1.101
_refine_ls_R_factor_all 0.0475
_refine_ls_R_factor_gt 0.0435
_refine_ls_shift/su_max 0
_refine_ls_shift/su_mean 0
_refine_ls_structure_factor_coef Fsqd
_refine_ls_weighting_details 'w=1/[\s^2^(Fo^2^)+(0.0279P)^2^+1.9265P] where P=(Fo^2^+2Fc^2^)/3'
_refine_ls_weighting_scheme calc
_refine_ls_wR_factor_gt 0.0954
_refine_ls_wR_factor_ref 0.0973
_reflns_Friedel_coverage 0
_reflns_number_gt 1871
_reflns_number_total 2036
_reflns_threshold_expression 'I > 2\s(I)'
_cod_data_source_file d2ce01370c2.cif
_cod_data_source_block CuCl2Hdatrz
_cod_database_code 7245910
_shelx_shelxl_version_number 2018/3

loop_
_symmetry_equiv_pos_as_xyz
'x, y, z'
'-x, -y, -z'

loop_
_atom_site_label
_atom_site_type_symbol
_atom_site_fract_x
_atom_site_fract_y
_atom_site_fract_z
_atom_site_U_iso_or_equiv
_atom_site_adp_type
_atom_site_occupancy
_atom_site_site_symmetry_order
_atom_site_calc_flag
_atom_site_refinement_flags_posn
_atom_site_refinement_flags_adp
_atom_site_refinement_flags_occupancy
_atom_site_disorder_assembly
_atom_site_disorder_group
C1 C 0.4646(10) 0.2222(5) 0.6624(2) 0.0188(7) Uani 1 1 d . . . . .
C2 C 0.2645(10) 0.0246(5) 0.7715(2) 0.0218(7) Uani 1 1 d . . . . .
Cu1 Cu 0.5 0 0.5 0.01716(15) Uani 1 2 d S . P . .
Cu2 Cu 0.7865(3) 0.46621(12) 0.92901(5) 0.0666(3) Uani 1 1 d . . . . .
N1 N 0.4146(9) 0.0717(4) 0.62505(19) 0.0188(6) Uani 1 1 d . . . . .
N2 N 0.2905(9) -0.0514(4) 0.69502(19) 0.0208(6) Uani 1 1 d . . . . .
H2 H 0.237734 -0.162091 0.689232 0.025 Uiso 1 1 calc R U . . .
N3 N 0.3782(9) 0.1969(4) 0.7527(2) 0.0225(6) Uani 1 1 d . . . . .
H3 H 0.393599 0.27634 0.790371 0.027 Uiso 1 1 calc R U . . .
N4 N 0.5767(10) 0.3800(5) 0.6228(2) 0.0306(8) Uani 1 1 d . . . . .
H4A H 0.625488 0.391633 0.566123 0.037 Uiso 1 1 calc R U . . .
H4B H 0.600399 0.470625 0.653702 0.037 Uiso 1 1 calc R U . . .
N5 N 0.1434(12) -0.0481(5) 0.8497(2) 0.0377(9) Uani 1 1 d . . . . .
H5A H 0.069124 -0.157611 0.855238 0.045 Uiso 1 1 calc R U . . .
H5B H 0.138163 0.013583 0.895447 0.045 Uiso 1 1 calc R U . . .
Cl1 Cl 0.0836(2) 0.23333(11) 0.45341(5) 0.01922(18) Uani 1 1 d . . . . .
Cl2 Cl 0.8558(3) 0.57870(15) 0.78651(7) 0.0347(2) Uani 1 1 d . . . . .
Cl3 Cl 0.3138(3) 0.27393(14) 0.97445(7) 0.0297(2) Uani 1 1 d . . . . .

loop_
_atom_site_aniso_label
_atom_site_aniso_U_11
_atom_site_aniso_U_22
_atom_site_aniso_U_33
_atom_site_aniso_U_23
_atom_site_aniso_U_13
_atom_site_aniso_U_12
C1 0.0216(17) 0.0180(16) 0.0171(16) -0.0048(12) -0.0006(12) -0.0013(13)
C2 0.0266(18) 0.0231(17) 0.0163(16) -0.0034(13) -0.0022(13) -0.0038(14)
Cu1 0.0223(3) 0.0173(3) 0.0120(3) -0.0039(2) -0.0029(2) 0.0025(2)
Cu2 0.0876(6) 0.0641(5) 0.0462(4) 0.0051(4) 0.0049(4) -0.0170(4)
N1 0.0277(16) 0.0156(13) 0.0133(13) -0.0025(10) -0.0010(11) -0.0029(11)
N2 0.0336(17) 0.0146(13) 0.0148(13) -0.0019(11) -0.0008(12) -0.0060(12)
N3 0.0331(17) 0.0210(15) 0.0155(14) -0.0090(11) 0.0004(12) -0.0080(13)
N4 0.047(2) 0.0186(15) 0.0267(17) -0.0042(13) 0.0065(15) -0.0106(14)
N5 0.064(3) 0.0320(19) 0.0182(16) -0.0041(14) 0.0068(16) -0.0191(18)
Cl1 0.0217(4) 0.0163(4) 0.0196(4) -0.0010(3) -0.0029(3) -0.0006(3)
Cl2 0.0461(6) 0.0316(5) 0.0275(5) -0.0055(4) -0.0039(4) -0.0056(4)
Cl3 0.0308(5) 0.0306(5) 0.0292(5) -0.0074(4) -0.0015(4) -0.0068(4)

loop_
_atom_type_symbol
_atom_type_description
_atom_type_scat_dispersion_real
_atom_type_scat_dispersion_imag
_atom_type_scat_source
C C 0.0033 0.0016 'International Tables Vol C Tables 4.2.6.8 and 6.1.1.4'
H H 0 0 'International Tables Vol C Tables 4.2.6.8 and 6.1.1.4'
N N 0.0061 0.0033 'International Tables Vol C Tables 4.2.6.8 and 6.1.1.4'
Cl Cl 0.1484 0.1585 'International Tables Vol C Tables 4.2.6.8 and 6.1.1.4'
Cu Cu 0.3201 1.2651 'International Tables Vol C Tables 4.2.6.8 and 6.1.1.4'

loop_
_geom_angle_atom_site_label_1
_geom_angle_atom_site_label_2
_geom_angle_atom_site_label_3
_geom_angle
_geom_angle_site_symmetry_1
_geom_angle_site_symmetry_3
_geom_angle_publ_flag
N1 C1 N4 127.5(3) . . ?
N1 C1 N3 110.0(3) . . ?
N4 C1 N3 122.4(3) . . ?
N5 C2 N2 127.5(4) . . ?
N5 C2 N3 126.3(3) . . ?
N2 C2 N3 106.2(3) . . ?
N1 Cu1 N1 180 2_656 . ?
N1 Cu1 Cl1 90.49(9) 2_656 2_656 ?
N1 Cu1 Cl1 89.51(9) . 2_656 ?
N1 Cu1 Cl1 89.51(9) 2_656 . ?
N1 Cu1 Cl1 90.49(9) . . ?
Cl1 Cu1 Cl1 180 2_656 . ?
Cl2 Cu2 Cl3 118.98(5) . . ?
Cl2 Cu2 Cl3 112.13(5) . 1_655 ?
Cl3 Cu2 Cl3 102.14(5) . 1_655 ?
Cl2 Cu2 Cl3 109.57(5) . 2_667 ?
Cl3 Cu2 Cl3 105.27(4) . 2_667 ?
Cl3 Cu2 Cl3 108.01(5) 1_655 2_667 ?
Cl2 Cu2 Cu2 127.22(6) . 2_767 ?
Cl3 Cu2 Cu2 113.79(5) . 2_767 ?
Cl3 Cu2 Cu2 55.01(4) 1_655 2_767 ?
Cl3 Cu2 Cu2 53.00(4) 2_667 2_767 ?
Cl2 Cu2 Cu2 132.17(7) . 2_667 ?
Cl3 Cu2 Cu2 54.67(4) . 2_667 ?
Cl3 Cu2 Cu2 115.46(5) 1_655 2_667 ?
Cl3 Cu2 Cu2 50.59(4) 2_667 2_667 ?
Cu2 Cu2 Cu2 79.29(4) 2_767 2_667 ?
C1 N1 N2 104.8(3) . . ?
C1 N1 Cu1 133.3(3) . . ?
N2 N1 Cu1 121.9(2) . . ?
C2 N2 N1 111.1(3) . . ?
C2 N2 H2 124.4 . . ?
N1 N2 H2 124.4 . . ?
C2 N3 C1 107.9(3) . . ?
C2 N3 H3 126.1 . . ?
C1 N3 H3 126.1 . . ?
C1 N4 H4A 120 . . ?
C1 N4 H4B 120 . . ?
H4A N4 H4B 120 . . ?
C2 N5 H5A 120 . . ?
C2 N5 H5B 120 . . ?
H5A N5 H5B 120 . . ?
Cu2 Cl3 Cu2 102.14(5) . 1_455 ?
Cu2 Cl3 Cu2 74.73(4) . 2_667 ?
Cu2 Cl3 Cu2 71.99(5) 1_455 2_667 ?

loop_
_geom_bond_atom_site_label_1
_geom_bond_atom_site_label_2
_geom_bond_distance
_geom_bond_site_symmetry_2
_geom_bond_publ_flag
C1 N1 1.315(4) . ?
C1 N4 1.328(5) . ?
C1 N3 1.377(4) . ?
C2 N5 1.310(5) . ?
C2 N2 1.325(4) . ?
C2 N3 1.355(5) . ?
Cu1 N1 2.007(3) 2_656 ?
Cu1 N1 2.007(3) . ?
Cu1 Cl1 2.3037(8) 2_656 ?
Cu1 Cl1 2.3037(8) . ?
Cu2 Cl2 2.2389(13) . ?
Cu2 Cl3 2.3541(13) . ?
Cu2 Cl3 2.4232(14) 1_655 ?
Cu2 Cl3 2.4859(13) 2_667 ?
Cu2 Cu2 2.8856(18) 2_767 ?
Cu2 Cu2 2.9393(18) 2_667 ?
N1 N2 1.395(4) . ?
N2 H2 0.86 . ?
N3 H3 0.86 . ?
N4 H4A 0.86 . ?
N4 H4B 0.86 . ?
N5 H5A 0.86 . ?
N5 H5B 0.86 . ?

loop_
_geom_hbond_atom_site_label_D
_geom_hbond_atom_site_label_H
_geom_hbond_atom_site_label_A
_geom_hbond_distance_DH
_geom_hbond_distance_HA
_geom_hbond_distance_DA
_geom_hbond_angle_DHA
_geom_hbond_site_symmetry_A
_geom_hbond_publ_flag
N2 H2 Cl1 0.86 2.67 3.191(3) 119.9 2_556 yes
N2 H2 Cl2 0.86 2.7 3.381(3) 136.5 1_445 yes
N3 H3 Cl2 0.86 2.9 3.523(3) 131 . yes
N3 H3 Cl3 0.86 2.78 3.447(3) 135.5 . yes
N4 H4A Cl1 0.86 2.59 3.260(4) 136 1_655 yes
N4 H4B Cl1 0.86 2.85 3.254(3) 111 2_666 yes
N4 H4B Cl2 0.86 2.52 3.275(4) 147.3 . yes
N5 H5A Cl2 0.86 2.49 3.258(4) 149.5 1_445 yes
N5 H5A Cl3 0.86 2.93 3.399(4) 116.6 2_557 yes
N5 H5B Cl3 0.86 2.5 3.285(4) 152.6 . yes
